data_7245857
loop_
_publ_author_name
'Komisarek, Daniel'
'Haj Hassani Sohi, Takin'
'Vasylyeva, Vera'

_publ_section_title
;
 Co-Crystals of Zwitterionic GABA API&#x2019;s Pregabalin and Phenibut:
 Properties and Application
;
_journal_name_full CrystEngComm
_journal_paper_doi 10.1039/D2CE01416E
_journal_year 2022
_chemical_absolute_configuration ad
_chemical_formula_moiety 'C8 H18 N O2, C4 H5 O5'
_chemical_formula_sum 'C12 H23 N O7'
_chemical_formula_weight 293.31
_chemical_name_common '(S)-Pregabalin (S)-Malic Acid'
_chemical_name_systematic '(S)-3-isobutyl-\^I^3^-aminobutyric acid (S)-2-Hydroxysuccinic acid'
_space_group_crystal_system orthorhombic
_space_group_IT_number 19
_space_group_name_Hall 'P 2ac 2ab'
_space_group_name_H-M_alt 'P 21 21 21'
_atom_sites_solution_hydrogens difmap
_atom_sites_solution_primary dual
_audit_creation_method
;
Olex2 1.3
(compiled 2020.11.12 svn.r5f609507 for OlexSys, GUI svn.r6272)
;
_audit_update_record
;
2022-05-03 deposited with the CCDC.	2022-11-17 downloaded from the CCDC.
;
_cell_angle_alpha 90
_cell_angle_beta 90
_cell_angle_gamma 90
_cell_formula_units_Z 4
_cell_length_a 7.50090(10)
_cell_length_b 7.55810(10)
_cell_length_c 26.1805(3)
_cell_measurement_reflns_used 5790
_cell_measurement_temperature 100.01(10)
_cell_measurement_theta_max 76.2400
_cell_measurement_theta_min 3.3770
_cell_volume 1484.24(3)
_computing_cell_refinement 'CrysAlisPro 1.171.41.92a (Rigaku OD, 2020)'
_computing_data_collection 'CrysAlisPro 1.171.41.92a (Rigaku OD, 2020)'
_computing_data_reduction 'CrysAlisPro 1.171.41.92a (Rigaku OD, 2020)'
_computing_molecular_graphics 'Olex2 1.3 (Dolomanov et al., 2009)'
_computing_publication_material 'Olex2 1.3 (Dolomanov et al., 2009)'
_computing_structure_refinement 'XL  (Sheldrick, 2008)'
_computing_structure_solution 'SHELXT 2014/5 (Sheldrick, 2014)'
_diffrn_ambient_environment N~2~
_diffrn_ambient_temperature 100.01(10)
_diffrn_detector 'Hybrid Pixel Array Detector'
_diffrn_detector_area_resol_mean 10.0000
_diffrn_detector_type HyPix
_diffrn_measured_fraction_theta_full 0.994
_diffrn_measured_fraction_theta_max 0.909
_diffrn_measurement_details
;
List of Runs (angles in degrees, time in seconds):

  # Type    Start    End  Width  t~exp~   \w     \q     \k     \f   Frames
#--------------------------------------------------------------------------
  1  \w    -71.00 -18.00   0.50    3.00    --  -90.00 124.00-146.00  106
  2  \w   -161.00-100.00   0.50    3.00    --  -90.00 -15.00-156.00  122
  3  \w     74.00 107.00   0.50    3.00    --  109.41-113.00  37.00   66
  4  \w     38.00  64.00   0.50    3.00    --  109.41-113.00  37.00   52
  5  \w    -26.00   7.00   0.50    1.00    --  -49.27  19.00 150.00   66
  6  \w   -122.00 -46.00   0.50    1.00    --  -49.27 -15.00-156.00  152
  7  \w    -22.00   7.00   0.50    1.00    --   49.27 -19.00 120.00   58
  8  \w     43.00  69.00   0.50    1.00    --   49.27-124.00 134.00   52
  9  \w    -47.00 -18.00   0.50    3.00    --  -90.00  38.00-150.00   58
 10  \w    -48.00 -22.00   0.50    3.00    --  -90.00  38.00 150.00   52
 11  \w    -48.00 -22.00   0.50    3.00    --  -90.00  38.00-120.00   52
 12  \w    -44.00 -19.00   0.50    3.00    --  -90.00 125.00  30.00   50
 13  \w    -48.00 -23.00   0.50    3.00    --  -90.00  38.00   0.00   50
 14  \w    -48.00 -23.00   0.50    3.00    --  -90.00  38.00  90.00   50
 15  \w    -83.00 -58.00   0.50    3.00    --  -90.00 125.00  30.00   50
 16  \w    -71.00 -29.00   0.50    3.00    --  -90.00  57.00 150.00   84
 17  \w   -159.00-133.00   0.50    3.00    --  -90.00 -99.00  30.00   52
 18  \w   -128.00-102.00   0.50    3.00    --  -90.00 -99.00  30.00   52
 19  \w     41.00  84.00   0.50    3.00    --  109.41-124.00 134.00   86
 20  \w     44.00  69.00   0.50    3.00    --  109.41 -77.00 120.00   50
 21  \w     49.00  97.00   0.50    3.00    --  109.41 -99.00-150.00   96
;
_diffrn_measurement_device 'four-circle diffractometer'
_diffrn_measurement_device_type 'XtaLAB Synergy, Dualflex, HyPix'
_diffrn_measurement_method '\w scans'
_diffrn_orient_matrix_type 'CrysAlisPro convention (1999,Acta A55,543-557)'
_diffrn_orient_matrix_UB_11 -0.0133294000
_diffrn_orient_matrix_UB_12 -0.0242566000
_diffrn_orient_matrix_UB_13 0.0583121000
_diffrn_orient_matrix_UB_21 0.0390636000
_diffrn_orient_matrix_UB_22 -0.1990099000
_diffrn_orient_matrix_UB_23 -0.0061619000
_diffrn_orient_matrix_UB_31 0.2010989000
_diffrn_orient_matrix_UB_32 0.0370244000
_diffrn_orient_matrix_UB_33 0.0050949000
_diffrn_radiation_monochromator mirror
_diffrn_radiation_probe x-ray
_diffrn_radiation_type 'Cu K\a'
_diffrn_radiation_wavelength 1.54184
_diffrn_reflns_av_R_equivalents 0.0218
_diffrn_reflns_av_unetI/netI 0.0239
_diffrn_reflns_Laue_measured_fraction_full 0.994
_diffrn_reflns_Laue_measured_fraction_max 0.909
_diffrn_reflns_limit_h_max 8
_diffrn_reflns_limit_h_min -3
_diffrn_reflns_limit_k_max 9
_diffrn_reflns_limit_k_min -9
_diffrn_reflns_limit_l_max 33
_diffrn_reflns_limit_l_min -31
_diffrn_reflns_number 8059
_diffrn_reflns_point_group_measured_fraction_full 0.992
_diffrn_reflns_point_group_measured_fraction_max 0.889
_diffrn_reflns_theta_full 67.684
_diffrn_reflns_theta_max 77.728
_diffrn_reflns_theta_min 3.376
_diffrn_source 'micro-focus sealed X-ray tube'
_diffrn_source_type 'PhotonJet (Cu) X-ray Source'
_exptl_absorpt_coefficient_mu 0.915
_exptl_absorpt_correction_T_max 1.000
_exptl_absorpt_correction_T_min 0.535
_exptl_absorpt_correction_type gaussian
_exptl_absorpt_process_details
;
CrysAlisPro 1.171.41.92a (Rigaku Oxford Diffraction, 2020)
Numerical absorption correction based on gaussian integration over
a multifaceted crystal model
Empirical absorption correction using spherical harmonics,
implemented in SCALE3 ABSPACK scaling algorithm.
;
_exptl_crystal_colour Colourless
_exptl_crystal_density_diffrn 1.313
_exptl_crystal_density_method 'not measured'
_exptl_crystal_description Plate
_exptl_crystal_F_000 632
_exptl_crystal_size_max 0.26
_exptl_crystal_size_mid 0.22
_exptl_crystal_size_min 0.05
_refine_diff_density_max 0.140
_refine_diff_density_min -0.173
_refine_diff_density_rms 0.036
_refine_ls_abs_structure_details
;
 Flack x determined using 1070 quotients [(I+)-(I-)]/[(I+)+(I-)]
 (Parsons, Flack and Wagner, Acta Cryst. B69 (2013) 249-259).
;
_refine_ls_abs_structure_Flack 0.01(6)
_refine_ls_extinction_method none
_refine_ls_goodness_of_fit_ref 1.053
_refine_ls_hydrogen_treatment refall
_refine_ls_matrix_type full
_refine_ls_number_parameters 273
_refine_ls_number_reflns 2826
_refine_ls_number_restraints 0
_refine_ls_restrained_S_all 1.053
_refine_ls_R_factor_all 0.0268
_refine_ls_R_factor_gt 0.0249
_refine_ls_shift/su_max 0.000
_refine_ls_shift/su_mean 0.000
_refine_ls_structure_factor_coef Fsqd
_refine_ls_weighting_details 'w=1/[\s^2^(Fo^2^)+(0.0277P)^2^+0.3039P] where P=(Fo^2^+2Fc^2^)/3'
_refine_ls_weighting_scheme calc
_refine_ls_wR_factor_gt 0.0586
_refine_ls_wR_factor_ref 0.0594
_reflns_Friedel_coverage 0.669
_reflns_Friedel_fraction_full 0.989
_reflns_Friedel_fraction_max 0.860
_reflns_number_gt 2713
_reflns_number_total 2826
_reflns_threshold_expression 'I > 2\s(I)'
_cod_data_source_file d2ce01416e2.cif
_cod_data_source_block S-PGB_S_Malic_acid
_cod_database_code 7245857
_chemical_oxdiff_formula 'C8 H18 N O2 C4 H5 O5'
_shelx_space_group_comment
;
The symmetry employed for this shelxl refinement is uniquely defined
by the following loop, which should always be used as a source of
symmetry information in preference to the above space-group names.
They are only intended as comments.
;
_shelx_estimated_absorpt_t_max 0.956
_shelx_estimated_absorpt_t_min 0.797
_reflns_odcompleteness_completeness 99.94
_reflns_odcompleteness_iscentric 1
_reflns_odcompleteness_theta 66.97
_olex2_refinement_description
;
;
_olex2_submission_special_instructions 'No special instructions were received'
_oxdiff_exptl_absorpt_empirical_details
;
Empirical correction (ABSPACK) includes:
- Absorption correction using spherical harmonics
- Frame scaling
;
_oxdiff_exptl_absorpt_empirical_full_max 1.344
_oxdiff_exptl_absorpt_empirical_full_min 0.640

loop_
_space_group_symop_operation_xyz
'x, y, z'
'-x+1/2, -y, z+1/2'
'-x, y+1/2, -z+1/2'
'x+1/2, -y+1/2, -z'

loop_
_atom_site_label
_atom_site_type_symbol
_atom_site_fract_x
_atom_site_fract_y
_atom_site_fract_z
_atom_site_U_iso_or_equiv
_atom_site_adp_type
_atom_site_occupancy
_atom_site_site_symmetry_order
_atom_site_calc_flag
_atom_site_refinement_flags_posn
_atom_site_refinement_flags_adp
_atom_site_refinement_flags_occupancy
_atom_site_disorder_assembly
_atom_site_disorder_group
O3B O 0.64195(16) 0.46189(16) 0.30977(5) 0.0152(3) Uani 1 1 d . . . . .
O2B O 1.04061(16) 0.26488(16) 0.37258(4) 0.0170(3) Uani 1 1 d . . . . .
O5B O 0.92561(16) 0.83435(16) 0.33117(5) 0.0168(3) Uani 1 1 d . . . . .
O1B O 0.91689(16) 0.14278(16) 0.30294(5) 0.0167(3) Uani 1 1 d . . . . .
O4B O 0.70471(16) 0.79615(15) 0.27454(4) 0.0145(3) Uani 1 1 d . . . . .
O1A O 0.14365(17) 0.58113(18) 0.41373(5) 0.0193(3) Uani 1 1 d . . . . .
O2A O 0.34440(16) 0.59866(19) 0.35127(5) 0.0235(3) Uani 1 1 d . . . . .
N1A N 0.5055(2) 1.0972(2) 0.29218(6) 0.0143(3) Uani 1 1 d . . . . .
C4B C 0.8083(2) 0.7426(2) 0.30850(6) 0.0125(3) Uani 1 1 d . . . . .
C1B C 0.9765(2) 0.2755(2) 0.32923(6) 0.0128(3) Uani 1 1 d . . . . .
C1A C 0.2681(2) 0.6656(2) 0.38757(7) 0.0157(4) Uani 1 1 d . . . . .
C3B C 0.7999(2) 0.5502(2) 0.32586(6) 0.0124(3) Uani 1 1 d . . . . .
C3A C 0.4502(2) 0.9502(2) 0.37764(6) 0.0147(3) Uani 1 1 d . . . . .
C2B C 0.9571(2) 0.4510(2) 0.30271(6) 0.0133(3) Uani 1 1 d . . . . .
C2A C 0.3056(2) 0.8493(2) 0.40725(7) 0.0175(4) Uani 1 1 d . . . . .
C5A C 0.5207(2) 1.1105(2) 0.40752(7) 0.0173(4) Uani 1 1 d . . . . .
C6A C 0.6071(2) 1.0741(3) 0.45961(7) 0.0198(4) Uani 1 1 d . . . . .
C4A C 0.3725(2) 1.0091(2) 0.32639(7) 0.0162(4) Uani 1 1 d . . . . .
C7A C 0.6765(3) 1.2484(3) 0.48145(8) 0.0286(5) Uani 1 1 d . . . . .
C8A C 0.7568(3) 0.9385(3) 0.45596(8) 0.0280(5) Uani 1 1 d . . . . .
H12A H 0.512(3) 1.032(3) 0.4839(8) 0.017(5) Uiso 1 1 d . . . . .
H2A H 0.193(3) 0.915(3) 0.4069(8) 0.024(5) Uiso 1 1 d . . . . .
H3A H 0.339(3) 0.832(3) 0.4430(9) 0.021(5) Uiso 1 1 d . . . . .
H5A H 0.323(3) 0.906(3) 0.3078(8) 0.016(5) Uiso 1 1 d . . . . .
H15A H 0.721(3) 1.232(3) 0.5183(10) 0.031(6) Uiso 1 1 d . . . . .
H4A H 0.550(3) 0.868(3) 0.3717(8) 0.018(5) Uiso 1 1 d . . . . .
H4B H 0.810(2) 0.553(3) 0.3643(7) 0.009(4) Uiso 1 1 d . . . . .
H3B H 1.064(3) 0.519(3) 0.3083(8) 0.013(5) Uiso 1 1 d . . . . .
H5B H 0.556(4) 0.508(3) 0.3229(9) 0.031(7) Uiso 1 1 d . . . . .
H11A H 0.613(3) 1.170(3) 0.3866(9) 0.026(6) Uiso 1 1 d . . . . .
H8A H 0.563(3) 1.194(3) 0.3062(9) 0.031(6) Uiso 1 1 d . . . . .
H16A H 0.715(4) 0.819(4) 0.4464(10) 0.035(6) Uiso 1 1 d . . . . .
H6A H 0.275(3) 1.094(3) 0.3320(8) 0.020(5) Uiso 1 1 d . . . . .
H2B H 0.934(3) 0.429(3) 0.2662(7) 0.012(5) Uiso 1 1 d . . . . .
H7A H 0.448(3) 1.139(3) 0.2646(10) 0.034(7) Uiso 1 1 d . . . . .
H17A H 0.818(3) 0.929(3) 0.4896(9) 0.032(6) Uiso 1 1 d . . . . .
H1A H 0.124(4) 0.471(5) 0.4022(12) 0.060(9) Uiso 1 1 d . . . . .
H18A H 0.847(3) 0.978(3) 0.4303(9) 0.031(6) Uiso 1 1 d . . . . .
H14A H 0.583(4) 1.341(4) 0.4824(11) 0.049(8) Uiso 1 1 d . . . . .
H10A H 0.422(3) 1.202(3) 0.4122(8) 0.024(5) Uiso 1 1 d . . . . .
H13A H 0.776(4) 1.292(4) 0.4606(10) 0.038(7) Uiso 1 1 d . . . . .
H9A H 0.590(3) 1.014(3) 0.2834(9) 0.026(6) Uiso 1 1 d . . . . .
H1B H 0.927(4) 0.012(5) 0.3178(13) 0.073(10) Uiso 1 1 d . . . . .

loop_
_atom_site_aniso_label
_atom_site_aniso_U_11
_atom_site_aniso_U_22
_atom_site_aniso_U_33
_atom_site_aniso_U_23
_atom_site_aniso_U_13
_atom_site_aniso_U_12
O3B 0.0103(6) 0.0127(6) 0.0226(6) -0.0017(5) 0.0014(5) -0.0002(4)
O2B 0.0194(7) 0.0133(6) 0.0183(6) 0.0006(5) -0.0033(5) 0.0002(5)
O5B 0.0177(6) 0.0111(6) 0.0215(6) -0.0006(5) -0.0067(5) -0.0013(5)
O1B 0.0188(6) 0.0101(6) 0.0213(6) -0.0010(5) -0.0041(5) -0.0002(5)
O4B 0.0142(6) 0.0117(6) 0.0175(6) -0.0001(4) -0.0032(4) 0.0008(4)
O1A 0.0201(7) 0.0188(7) 0.0190(6) 0.0010(5) -0.0003(5) -0.0049(5)
O2A 0.0138(6) 0.0246(7) 0.0323(7) -0.0094(6) 0.0050(5) -0.0013(5)
N1A 0.0131(7) 0.0131(7) 0.0166(7) 0.0001(6) -0.0033(6) 0.0004(6)
C4B 0.0109(8) 0.0123(8) 0.0143(8) -0.0018(6) 0.0015(6) 0.0015(6)
C1B 0.0060(8) 0.0130(8) 0.0196(8) -0.0009(6) 0.0022(6) 0.0012(6)
C1A 0.0086(8) 0.0187(9) 0.0198(8) 0.0002(7) -0.0021(6) 0.0002(6)
C3B 0.0089(8) 0.0132(8) 0.0151(8) -0.0004(6) -0.0004(6) -0.0005(6)
C3A 0.0104(8) 0.0180(9) 0.0156(8) -0.0011(7) -0.0013(6) 0.0000(7)
C2B 0.0121(9) 0.0110(8) 0.0167(8) 0.0001(6) 0.0012(6) -0.0009(6)
C2A 0.0161(9) 0.0182(9) 0.0184(9) -0.0024(7) 0.0010(7) -0.0017(7)
C5A 0.0143(9) 0.0201(9) 0.0176(8) -0.0014(7) -0.0006(7) -0.0023(7)
C6A 0.0177(9) 0.0267(10) 0.0149(8) -0.0031(7) -0.0003(7) -0.0046(8)
C4A 0.0100(8) 0.0202(9) 0.0185(8) -0.0009(7) -0.0002(7) 0.0000(7)
C7A 0.0264(11) 0.0355(12) 0.0239(10) -0.0069(9) -0.0028(8) -0.0102(10)
C8A 0.0238(11) 0.0403(13) 0.0199(9) -0.0007(9) -0.0063(8) 0.0052(9)

loop_
_atom_type_symbol
_atom_type_description
_atom_type_scat_dispersion_real
_atom_type_scat_dispersion_imag
_atom_type_scat_source
C C 0.0181 0.0091 'International Tables Vol C Tables 4.2.6.8 and 6.1.1.4'
H H 0.0000 0.0000 'International Tables Vol C Tables 4.2.6.8 and 6.1.1.4'
N N 0.0311 0.0180 'International Tables Vol C Tables 4.2.6.8 and 6.1.1.4'
O O 0.0492 0.0322 'International Tables Vol C Tables 4.2.6.8 and 6.1.1.4'

loop_
_exptl_crystal_face_index_h
_exptl_crystal_face_index_k
_exptl_crystal_face_index_l
_exptl_crystal_face_perp_dist
3 -4 -2 0.0975
-4 -3 -3 0.1068
-2 4 3 0.1352
1 5 3 0.0952
4 2 2 0.1068
0 0 -17 0.0093
0 0 17 0.0336

loop_
_geom_angle_atom_site_label_1
_geom_angle_atom_site_label_2
_geom_angle_atom_site_label_3
_geom_angle
_geom_angle_site_symmetry_1
_geom_angle_site_symmetry_3
_geom_angle_publ_flag
C3B O3B H5B 109.6(18) . . ?
C1B O1B H1B 120.0(18) . . ?
C1A O1A H1A 113(2) . . ?
C4A N1A H8A 115.0(15) . . ?
C4A N1A H7A 108.6(16) . . ?
C4A N1A H9A 107.6(14) . . ?
H8A N1A H7A 105(2) . . ?
H8A N1A H9A 109(2) . . ?
H7A N1A H9A 112(2) . . ?
O5B C4B C3B 114.28(14) . . ?
O4B C4B O5B 126.02(15) . . ?
O4B C4B C3B 119.71(14) . . ?
O2B C1B O1B 124.87(15) . . ?
O2B C1B C2B 121.29(15) . . ?
O1B C1B C2B 113.82(14) . . ?
O1A C1A C2A 113.56(15) . . ?
O2A C1A O1A 122.31(16) . . ?
O2A C1A C2A 124.13(16) . . ?
O3B C3B C4B 113.18(13) . . ?
O3B C3B C2B 107.19(13) . . ?
O3B C3B H4B 111.5(11) . . ?
C4B C3B H4B 105.8(11) . . ?
C2B C3B C4B 108.58(13) . . ?
C2B C3B H4B 110.6(11) . . ?
C2A C3A C5A 112.20(14) . . ?
C2A C3A H4A 107.7(12) . . ?
C5A C3A H4A 108.4(12) . . ?
C4A C3A C2A 108.57(14) . . ?
C4A C3A C5A 110.41(14) . . ?
C4A C3A H4A 109.5(12) . . ?
C1B C2B C3B 109.00(13) . . ?
C1B C2B H3B 108.8(12) . . ?
C1B C2B H2B 108.6(12) . . ?
C3B C2B H3B 108.6(12) . . ?
C3B C2B H2B 109.6(11) . . ?
H3B C2B H2B 112.3(16) . . ?
C1A C2A C3A 114.63(15) . . ?
C1A C2A H2A 107.6(13) . . ?
C1A C2A H3A 104.7(13) . . ?
C3A C2A H2A 110.6(13) . . ?
C3A C2A H3A 111.6(13) . . ?
H2A C2A H3A 107.2(18) . . ?
C3A C5A H11A 108.6(13) . . ?
C3A C5A H10A 110.2(13) . . ?
C6A C5A C3A 117.17(15) . . ?
C6A C5A H11A 106.1(13) . . ?
C6A C5A H10A 108.7(13) . . ?
H11A C5A H10A 105.4(18) . . ?
C5A C6A H12A 108.6(12) . . ?
C7A C6A C5A 108.79(16) . . ?
C7A C6A H12A 106.3(12) . . ?
C8A C6A C5A 112.07(15) . . ?
C8A C6A C7A 110.63(17) . . ?
C8A C6A H12A 110.3(12) . . ?
N1A C4A C3A 113.61(14) . . ?
N1A C4A H5A 107.8(12) . . ?
N1A C4A H6A 107.3(13) . . ?
C3A C4A H5A 110.1(12) . . ?
C3A C4A H6A 110.0(12) . . ?
H5A C4A H6A 107.8(17) . . ?
C6A C7A H15A 111.1(15) . . ?
C6A C7A H14A 112.1(17) . . ?
C6A C7A H13A 110.1(15) . . ?
H15A C7A H14A 107(2) . . ?
H15A C7A H13A 108(2) . . ?
H14A C7A H13A 108(2) . . ?
C6A C8A H16A 113.3(16) . . ?
C6A C8A H17A 109.5(14) . . ?
C6A C8A H18A 109.9(15) . . ?
H16A C8A H17A 108(2) . . ?
H16A C8A H18A 108(2) . . ?
H17A C8A H18A 107.7(19) . . ?

loop_
_geom_bond_atom_site_label_1
_geom_bond_atom_site_label_2
_geom_bond_distance
_geom_bond_site_symmetry_2
_geom_bond_publ_flag
O3B C3B 1.423(2) . ?
O3B H5B 0.81(3) . ?
O2B C1B 1.235(2) . ?
O5B C4B 1.268(2) . ?
O1B C1B 1.296(2) . ?
O1B H1B 1.06(4) . ?
O4B C4B 1.249(2) . ?
O1A C1A 1.322(2) . ?
O1A H1A 0.90(3) . ?
O2A C1A 1.219(2) . ?
N1A C4A 1.497(2) . ?
N1A H8A 0.92(3) . ?
N1A H7A 0.90(3) . ?
N1A H9A 0.92(2) . ?
C4B C3B 1.525(2) . ?
C1B C2B 1.504(2) . ?
C1A C2A 1.507(2) . ?
C3B C2B 1.523(2) . ?
C3B H4B 1.010(18) . ?
C3A C2A 1.536(2) . ?
C3A C5A 1.536(2) . ?
C3A C4A 1.529(2) . ?
C3A H4A 0.98(2) . ?
C2B H3B 0.97(2) . ?
C2B H2B 0.985(19) . ?
C2A H2A 0.98(2) . ?
C2A H3A 0.98(2) . ?
C5A C6A 1.535(2) . ?
C5A H11A 0.99(2) . ?
C5A H10A 1.02(2) . ?
C6A C7A 1.528(3) . ?
C6A C8A 1.523(3) . ?
C6A H12A 1.01(2) . ?
C4A H5A 0.99(2) . ?
C4A H6A 0.98(2) . ?
C7A H15A 1.03(2) . ?
C7A H14A 0.99(3) . ?
C7A H13A 0.98(3) . ?
C8A H16A 0.99(3) . ?
C8A H17A 1.00(2) . ?
C8A H18A 1.00(3) . ?

loop_
_geom_torsion_atom_site_label_1
_geom_torsion_atom_site_label_2
_geom_torsion_atom_site_label_3
_geom_torsion_atom_site_label_4
_geom_torsion
_geom_torsion_site_symmetry_1
_geom_torsion_site_symmetry_2
_geom_torsion_site_symmetry_3
_geom_torsion_site_symmetry_4
_geom_torsion_publ_flag
O3B C3B C2B C1B -71.12(16) . . . . ?
O2B C1B C2B C3B -75.57(19) . . . . ?
O5B C4B C3B O3B 165.34(14) . . . . ?
O5B C4B C3B C2B -75.77(17) . . . . ?
O1B C1B C2B C3B 102.94(16) . . . . ?
O4B C4B C3B O3B -14.8(2) . . . . ?
O4B C4B C3B C2B 104.08(17) . . . . ?
O1A C1A C2A C3A 179.80(14) . . . . ?
O2A C1A C2A C3A 0.2(3) . . . . ?
C4B C3B C2B C1B 166.28(13) . . . . ?
C3A C5A C6A C7A 177.01(16) . . . . ?
C3A C5A C6A C8A 54.4(2) . . . . ?
C2A C3A C5A C6A 60.0(2) . . . . ?
C2A C3A C4A N1A -175.53(14) . . . . ?
C5A C3A C2A C1A -163.60(15) . . . . ?
C5A C3A C4A N1A 61.08(19) . . . . ?
C4A C3A C2A C1A 74.10(19) . . . . ?
C4A C3A C5A C6A -178.77(15) . . . . ?

loop_
_exptl_oxdiff_crystal_face_indexfrac_h
_exptl_oxdiff_crystal_face_indexfrac_k
_exptl_oxdiff_crystal_face_indexfrac_l
_exptl_oxdiff_crystal_face_x
_exptl_oxdiff_crystal_face_y
_exptl_oxdiff_crystal_face_z
2.9847 -3.8283 -2.1056 -0.0697 0.8914 0.4478
-3.9074 -2.8220 -2.7143 -0.0377 0.4257 -0.9041
-2.2054 4.3090 2.5896 0.0759 -0.9596 -0.2708
0.9509 4.7053 3.4670 0.0754 -0.9206 0.3831
4.2948 2.2115 2.3616 0.0268 -0.2869 0.9576
0.2983 0.4571 -16.8848 -0.9997 0.0247 -0.0091
-0.0332 -0.4057 16.9316 0.9976 -0.0249 0.0646
